data_7713534
loop_
_publ_author_name
'Villaman, David'
'Vega, Andres'
'Santa Mar\'ia de la Parra, Luc\'ia'
'Leon, Ignacio'
'Levin, Pedro'
'Toro, Patricia M.'

_publ_section_title
;
 Anticancer activity of Ni(II) and Zn(II) complexes based on new
 unsymmetrical salophen-type ligands: Synthesis, characterization and
 single-crystal X-ray diffraction
;
_journal_name_full 'Dalton Transactions'
_journal_paper_doi 10.1039/D3DT00800B
_journal_year 2023
_chemical_formula_moiety 'C20 H20 N2 O4'
_chemical_formula_sum 'C20 H20 N2 O4'
_chemical_formula_weight 352.38
_space_group_crystal_system monoclinic
_space_group_IT_number 14
_space_group_name_Hall '-P 2ybc'
_space_group_name_H-M_alt 'P 1 21/c 1'
_atom_sites_solution_hydrogens geom
_atom_sites_solution_primary dual
_audit_creation_date 2022-08-09
_audit_creation_method
;
Olex2 1.3
(compiled 2020.11.12 svn.r5f609507 for OlexSys, GUI svn.r6408)
;
_audit_update_record
;
2023-07-01 deposited with the CCDC.	2023-07-10 downloaded from the CCDC.
;
_cell_angle_alpha 90
_cell_angle_beta 112.951(2)
_cell_angle_gamma 90
_cell_formula_units_Z 4
_cell_length_a 11.9709(6)
_cell_length_b 11.5289(5)
_cell_length_c 14.3295(7)
_cell_measurement_reflns_used 8722
_cell_measurement_temperature 296.15
_cell_measurement_theta_max 29.99
_cell_measurement_theta_min 2.35
_cell_volume 1821.08(15)
_computing_cell_refinement 'SAINT V8.40B (?, 2016)'
_computing_data_collection 'Bruker APEX4 (Bruker, 2021)'
_computing_data_reduction 'SAINT V8.40B (?, 2016)'
_computing_molecular_graphics 'Olex2 1.3 (Dolomanov et al., 2009)'
_computing_publication_material 'Olex2 1.3 (Dolomanov et al., 2009)'
_computing_structure_refinement 'XL  (Sheldrick, 2008)'
_computing_structure_solution 'SHELXT 2018/2 (Sheldrick, 2018)'
_diffrn_ambient_temperature 296.15
_diffrn_measured_fraction_theta_full 0.999
_diffrn_measured_fraction_theta_max 0.997
_diffrn_measurement_device_type 'Bruker APEX-II CCD'
_diffrn_measurement_method '\f and \w scans'
_diffrn_radiation_type MoK\a
_diffrn_radiation_wavelength 0.71073
_diffrn_reflns_av_R_equivalents 0.0494
_diffrn_reflns_av_unetI/netI 0.0392
_diffrn_reflns_Laue_measured_fraction_full 0.999
_diffrn_reflns_Laue_measured_fraction_max 0.997
_diffrn_reflns_limit_h_max 15
_diffrn_reflns_limit_h_min -17
_diffrn_reflns_limit_k_max 17
_diffrn_reflns_limit_k_min -17
_diffrn_reflns_limit_l_max 21
_diffrn_reflns_limit_l_min -20
_diffrn_reflns_number 36211
_diffrn_reflns_point_group_measured_fraction_full 0.999
_diffrn_reflns_point_group_measured_fraction_max 0.997
_diffrn_reflns_theta_full 25.242
_diffrn_reflns_theta_max 32.106
_diffrn_reflns_theta_min 2.346
_diffrn_source_current 1.4
_diffrn_source_power 0.07
_diffrn_source_voltage 50.0
_diffrn_standards_number 0
_exptl_absorpt_coefficient_mu 0.090
_exptl_absorpt_correction_T_max 0.7463
_exptl_absorpt_correction_T_min 0.5790
_exptl_absorpt_correction_type multi-scan
_exptl_absorpt_process_details
;
SADABS-2016/2 (Bruker,2016/2) was used for absorption correction.
wR2(int) was 0.1331 before and 0.0604 after correction.
The Ratio of minimum to maximum transmission is 0.7758.
The \l/2 correction factor is Not present.
;
_exptl_crystal_colour yellow
_exptl_crystal_colour_primary yellow
_exptl_crystal_density_diffrn 1.285
_exptl_crystal_description block
_exptl_crystal_F_000 744
_exptl_crystal_size_max 0.25
_exptl_crystal_size_mid 0.24
_exptl_crystal_size_min 0.049
_refine_diff_density_max 0.261
_refine_diff_density_min -0.194
_refine_diff_density_rms 0.040
_refine_ls_extinction_method none
_refine_ls_goodness_of_fit_ref 1.031
_refine_ls_hydrogen_treatment constr
_refine_ls_matrix_type full
_refine_ls_number_parameters 238
_refine_ls_number_reflns 6359
_refine_ls_number_restraints 0
_refine_ls_restrained_S_all 1.031
_refine_ls_R_factor_all 0.0855
_refine_ls_R_factor_gt 0.0546
_refine_ls_shift/su_max 0.000
_refine_ls_shift/su_mean 0.000
_refine_ls_structure_factor_coef Fsqd
_refine_ls_weighting_details 'w=1/[\s^2^(Fo^2^)+(0.0849P)^2^+0.2493P] where P=(Fo^2^+2Fc^2^)/3'
_refine_ls_weighting_scheme calc
_refine_ls_wR_factor_gt 0.1596
_refine_ls_wR_factor_ref 0.1849
_reflns_Friedel_coverage 0.000
_reflns_number_gt 4014
_reflns_number_total 6359
_reflns_threshold_expression 'I > 2\s(I)'
_cod_data_source_file d3dt00800b2.cif
_cod_data_source_block test
_cod_database_code 7713534
_shelx_shelxl_version_number 2016/6
_shelx_space_group_comment
;
The symmetry employed for this shelxl refinement is uniquely defined
by the following loop, which should always be used as a source of
symmetry information in preference to the above space-group names.
They are only intended as comments.
;
_shelx_estimated_absorpt_t_max 0.996
_shelx_estimated_absorpt_t_min 0.978
_olex2_refinement_description
;
1. Fixed Uiso
 At 1.2 times of:
  All C(H) groups, All C(H,H) groups, All N(H) groups
 At 1.5 times of:
  All C(H,H,H) groups, All O(H) groups
2.a Secondary CH2 refined with riding coordinates:
 C19(H19A,H19B)
2.b Aromatic/amide H refined with riding coordinates:
 N2(H2), C2(H2A), C3(H3), C4(H4), C5(H5), C7(H7), C9(H9), C10(H10), C11(H11),
 C12(H12), C14(H14)
2.c Idealised Me refined as rotating group:
 C17(H17A,H17B,H17C), C20(H20A,H20B,H20C)
2.d Idealised tetrahedral OH refined as rotating group:
 O1(H1)
;
_olex2_submission_special_instructions 'No special instructions were received'

loop_
_space_group_symop_operation_xyz
'x, y, z'
'-x, y+1/2, -z+1/2'
'-x, -y, -z'
'x, -y-1/2, z-1/2'

loop_
_atom_site_label
_atom_site_type_symbol
_atom_site_fract_x
_atom_site_fract_y
_atom_site_fract_z
_atom_site_U_iso_or_equiv
_atom_site_adp_type
_atom_site_occupancy
_atom_site_site_symmetry_order
_atom_site_calc_flag
_atom_site_refinement_flags_posn
_atom_site_refinement_flags_adp
_atom_site_refinement_flags_occupancy
_atom_site_disorder_assembly
_atom_site_disorder_group
O1 O 0.78733(11) 0.72749(11) 0.62673(11) 0.0786(4) Uani 1 1 d . . . . .
H1 H 0.713316 0.720691 0.604446 0.118 Uiso 1 1 calc R U . . .
O2 O 0.67585(9) 0.49355(9) 0.67318(10) 0.0667(3) Uani 1 1 d . . . . .
O3 O 0.51357(11) 0.16998(9) 0.66669(12) 0.0815(4) Uani 1 1 d . . . . .
O4 O 0.33610(9) 0.26108(9) 0.61762(9) 0.0613(3) Uani 1 1 d . . . . .
N1 N 0.55887(10) 0.78535(9) 0.60199(9) 0.0491(3) Uani 1 1 d . . . . .
N2 N 0.45600(10) 0.57292(9) 0.59082(9) 0.0492(3) Uani 1 1 d . . . . .
H2 H 0.532444 0.587241 0.612451 0.059 Uiso 1 1 calc R U . . .
C1 C 0.81995(13) 0.82657(14) 0.67976(13) 0.0596(4) Uani 1 1 d . . . . .
C2 C 0.94176(15) 0.85756(18) 0.71845(16) 0.0773(5) Uani 1 1 d . . . . .
H2A H 0.997689 0.810959 0.705766 0.093 Uiso 1 1 calc R U . . .
C3 C 0.98017(16) 0.95685(18) 0.77546(16) 0.0813(6) Uani 1 1 d . . . . .
H3 H 1.061926 0.976700 0.800938 0.098 Uiso 1 1 calc R U . . .
C4 C 0.89915(17) 1.02687(16) 0.79510(15) 0.0776(5) Uani 1 1 d . . . . .
H4 H 0.926051 1.093263 0.834363 0.093 Uiso 1 1 calc R U . . .
C5 C 0.77799(15) 0.99836(14) 0.75645(13) 0.0648(4) Uani 1 1 d . . . . .
H5 H 0.723270 1.045971 0.769809 0.078 Uiso 1 1 calc R U . . .
C6 C 0.73592(12) 0.89880(12) 0.69734(11) 0.0521(3) Uani 1 1 d . . . . .
C7 C 0.60668(12) 0.87585(11) 0.65463(11) 0.0497(3) Uani 1 1 d . . . . .
H7 H 0.555497 0.929681 0.665996 0.060 Uiso 1 1 calc R U . . .
C8 C 0.43086(12) 0.77709(11) 0.55788(10) 0.0462(3) Uani 1 1 d . . . . .
C9 C 0.35605(13) 0.87227(12) 0.51768(12) 0.0554(3) Uani 1 1 d . . . . .
H9 H 0.390497 0.945061 0.519941 0.066 Uiso 1 1 calc R U . . .
C10 C 0.23176(14) 0.86036(14) 0.47459(12) 0.0613(4) Uani 1 1 d . . . . .
H10 H 0.182749 0.924898 0.448878 0.074 Uiso 1 1 calc R U . . .
C11 C 0.18034(13) 0.75241(14) 0.46973(12) 0.0610(4) Uani 1 1 d . . . . .
H11 H 0.096394 0.744463 0.441234 0.073 Uiso 1 1 calc R U . . .
C12 C 0.25257(13) 0.65579(13) 0.50689(12) 0.0560(3) Uani 1 1 d . . . . .
H12 H 0.217190 0.583074 0.502303 0.067 Uiso 1 1 calc R U . . .
C13 C 0.37807(11) 0.66732(11) 0.55110(10) 0.0462(3) Uani 1 1 d . . . . .
C14 C 0.42521(12) 0.46425(11) 0.59879(10) 0.0480(3) Uani 1 1 d . . . . .
H14 H 0.342945 0.446444 0.573259 0.058 Uiso 1 1 calc R U . . .
C15 C 0.50634(12) 0.37513(11) 0.64228(10) 0.0469(3) Uani 1 1 d . . . . .
C16 C 0.63605(12) 0.39748(11) 0.68476(11) 0.0503(3) Uani 1 1 d . . . . .
C17 C 0.72514(14) 0.30856(15) 0.74577(14) 0.0642(4) Uani 1 1 d . . . . .
H17A H 0.736624 0.251862 0.701250 0.096 Uiso 1 1 calc R U . . .
H17B H 0.694954 0.271181 0.791114 0.096 Uiso 1 1 calc R U . . .
H17C H 0.801185 0.345423 0.784216 0.096 Uiso 1 1 calc R U . . .
C18 C 0.45677(13) 0.25921(12) 0.64481(11) 0.0519(3) Uani 1 1 d . . . . .
C19 C 0.27640(17) 0.15121(16) 0.60902(19) 0.0812(6) Uani 1 1 d . . . . .
H19A H 0.310119 0.110002 0.673021 0.097 Uiso 1 1 calc R U . . .
H19B H 0.288471 0.104214 0.557575 0.097 Uiso 1 1 calc R U . . .
C20 C 0.14523(18) 0.1720(2) 0.5811(2) 0.0944(7) Uani 1 1 d . . . . .
H20A H 0.112070 0.210937 0.516839 0.142 Uiso 1 1 calc R U . . .
H20B H 0.134069 0.219325 0.631880 0.142 Uiso 1 1 calc R U . . .
H20C H 0.104515 0.099148 0.576392 0.142 Uiso 1 1 calc R U . . .

loop_
_atom_site_aniso_label
_atom_site_aniso_U_11
_atom_site_aniso_U_22
_atom_site_aniso_U_33
_atom_site_aniso_U_23
_atom_site_aniso_U_13
_atom_site_aniso_U_12
O1 0.0601(6) 0.0738(8) 0.1038(10) -0.0172(7) 0.0340(7) 0.0056(6)
O2 0.0524(5) 0.0463(5) 0.0940(8) 0.0008(5) 0.0203(5) 0.0002(4)
O3 0.0667(7) 0.0446(6) 0.1320(12) 0.0191(6) 0.0374(7) 0.0109(5)
O4 0.0527(5) 0.0477(5) 0.0844(8) -0.0028(5) 0.0278(5) -0.0008(4)
N1 0.0464(5) 0.0439(5) 0.0572(7) 0.0065(5) 0.0205(5) 0.0069(4)
N2 0.0456(5) 0.0396(5) 0.0588(7) -0.0011(4) 0.0163(5) 0.0071(4)
C1 0.0516(7) 0.0589(8) 0.0652(9) 0.0097(7) 0.0195(7) 0.0060(6)
C2 0.0485(8) 0.0816(12) 0.0942(13) 0.0094(10) 0.0194(8) 0.0056(8)
C3 0.0534(9) 0.0794(12) 0.0924(13) 0.0194(10) 0.0080(8) -0.0059(8)
C4 0.0714(11) 0.0603(10) 0.0852(12) 0.0055(9) 0.0132(9) -0.0111(8)
C5 0.0664(9) 0.0492(8) 0.0747(10) 0.0076(7) 0.0230(8) -0.0018(6)
C6 0.0512(7) 0.0467(7) 0.0573(8) 0.0125(6) 0.0199(6) 0.0018(5)
C7 0.0517(7) 0.0431(6) 0.0570(8) 0.0091(5) 0.0240(6) 0.0050(5)
C8 0.0461(6) 0.0443(6) 0.0490(7) 0.0030(5) 0.0194(5) 0.0081(5)
C9 0.0563(7) 0.0451(7) 0.0636(9) 0.0076(6) 0.0222(6) 0.0113(5)
C10 0.0561(8) 0.0579(8) 0.0639(9) 0.0062(7) 0.0169(7) 0.0215(6)
C11 0.0446(6) 0.0654(9) 0.0641(9) -0.0030(7) 0.0118(6) 0.0126(6)
C12 0.0490(7) 0.0503(7) 0.0627(8) -0.0052(6) 0.0153(6) 0.0033(5)
C13 0.0468(6) 0.0429(6) 0.0477(7) -0.0016(5) 0.0172(5) 0.0085(5)
C14 0.0490(6) 0.0434(6) 0.0525(7) -0.0029(5) 0.0207(5) 0.0034(5)
C15 0.0499(6) 0.0397(6) 0.0535(7) -0.0005(5) 0.0228(5) 0.0050(5)
C16 0.0517(7) 0.0449(6) 0.0566(8) -0.0021(5) 0.0236(6) 0.0060(5)
C17 0.0529(7) 0.0602(9) 0.0783(11) 0.0121(7) 0.0243(7) 0.0122(6)
C18 0.0531(7) 0.0457(7) 0.0595(8) 0.0021(6) 0.0248(6) 0.0046(5)
C19 0.0675(10) 0.0571(9) 0.1181(16) 0.0085(10) 0.0351(10) -0.0096(8)
C20 0.0701(11) 0.1015(15) 0.1214(18) -0.0289(14) 0.0481(12) -0.0256(11)

loop_
_atom_type_symbol
_atom_type_description
_atom_type_scat_dispersion_real
_atom_type_scat_dispersion_imag
_atom_type_scat_source
C C 0.0033 0.0016 'International Tables Vol C Tables 4.2.6.8 and 6.1.1.4'
H H 0.0000 0.0000 'International Tables Vol C Tables 4.2.6.8 and 6.1.1.4'
N N 0.0061 0.0033 'International Tables Vol C Tables 4.2.6.8 and 6.1.1.4'
O O 0.0106 0.0060 'International Tables Vol C Tables 4.2.6.8 and 6.1.1.4'

loop_
_geom_angle_atom_site_label_1
_geom_angle_atom_site_label_2
_geom_angle_atom_site_label_3
_geom_angle
_geom_angle_site_symmetry_1
_geom_angle_site_symmetry_3
_geom_angle_publ_flag
C1 O1 H1 109.5 . . ?
C18 O4 C19 117.01(12) . . ?
C7 N1 C8 118.30(11) . . ?
C13 N2 H2 116.3 . . ?
C14 N2 H2 116.3 . . ?
C14 N2 C13 127.34(12) . . ?
O1 C1 C2 118.22(15) . . ?
O1 C1 C6 122.42(14) . . ?
C2 C1 C6 119.36(16) . . ?
C1 C2 H2A 119.8 . . ?
C3 C2 C1 120.41(18) . . ?
C3 C2 H2A 119.8 . . ?
C2 C3 H3 119.6 . . ?
C4 C3 C2 120.75(16) . . ?
C4 C3 H3 119.6 . . ?
C3 C4 H4 120.2 . . ?
C3 C4 C5 119.69(18) . . ?
C5 C4 H4 120.2 . . ?
C4 C5 H5 119.5 . . ?
C4 C5 C6 120.94(17) . . ?
C6 C5 H5 119.5 . . ?
C1 C6 C7 122.57(14) . . ?
C5 C6 C1 118.82(14) . . ?
C5 C6 C7 118.60(13) . . ?
N1 C7 C6 123.67(12) . . ?
N1 C7 H7 118.2 . . ?
C6 C7 H7 118.2 . . ?
C9 C8 N1 122.83(12) . . ?
C9 C8 C13 118.93(12) . . ?
C13 C8 N1 118.20(11) . . ?
C8 C9 H9 119.5 . . ?
C10 C9 C8 121.02(14) . . ?
C10 C9 H9 119.5 . . ?
C9 C10 H10 120.1 . . ?
C9 C10 C11 119.72(13) . . ?
C11 C10 H10 120.1 . . ?
C10 C11 H11 119.7 . . ?
C10 C11 C12 120.53(13) . . ?
C12 C11 H11 119.7 . . ?
C11 C12 H12 120.0 . . ?
C11 C12 C13 120.04(14) . . ?
C13 C12 H12 120.0 . . ?
C8 C13 N2 117.55(11) . . ?
C12 C13 N2 122.72(12) . . ?
C12 C13 C8 119.73(11) . . ?
N2 C14 H14 117.6 . . ?
N2 C14 C15 124.86(13) . . ?
C15 C14 H14 117.6 . . ?
C14 C15 C16 120.31(12) . . ?
C14 C15 C18 117.87(12) . . ?
C16 C15 C18 121.82(11) . . ?
O2 C16 C15 120.34(12) . . ?
O2 C16 C17 117.85(13) . . ?
C15 C16 C17 121.78(13) . . ?
C16 C17 H17A 109.5 . . ?
C16 C17 H17B 109.5 . . ?
C16 C17 H17C 109.5 . . ?
H17A C17 H17B 109.5 . . ?
H17A C17 H17C 109.5 . . ?
H17B C17 H17C 109.5 . . ?
O3 C18 O4 121.57(13) . . ?
O3 C18 C15 126.21(13) . . ?
O4 C18 C15 112.20(11) . . ?
O4 C19 H19A 110.0 . . ?
O4 C19 H19B 110.0 . . ?
O4 C19 C20 108.68(16) . . ?
H19A C19 H19B 108.3 . . ?
C20 C19 H19A 110.0 . . ?
C20 C19 H19B 110.0 . . ?
C19 C20 H20A 109.5 . . ?
C19 C20 H20B 109.5 . . ?
C19 C20 H20C 109.5 . . ?
H20A C20 H20B 109.5 . . ?
H20A C20 H20C 109.5 . . ?
H20B C20 H20C 109.5 . . ?

loop_
_geom_bond_atom_site_label_1
_geom_bond_atom_site_label_2
_geom_bond_distance
_geom_bond_site_symmetry_2
_geom_bond_publ_flag
O1 H1 0.8200 . ?
O1 C1 1.343(2) . ?
O2 C16 1.2422(17) . ?
O3 C18 1.2052(16) . ?
O4 C18 1.3417(17) . ?
O4 C19 1.4358(19) . ?
N1 C7 1.2839(18) . ?
N1 C8 1.4148(16) . ?
N2 H2 0.8600 . ?
N2 C13 1.4015(15) . ?
N2 C14 1.3234(17) . ?
C1 C2 1.390(2) . ?
C1 C6 1.402(2) . ?
C2 H2A 0.9300 . ?
C2 C3 1.377(3) . ?
C3 H3 0.9300 . ?
C3 C4 1.373(3) . ?
C4 H4 0.9300 . ?
C4 C5 1.375(2) . ?
C5 H5 0.9300 . ?
C5 C6 1.399(2) . ?
C6 C7 1.4490(19) . ?
C7 H7 0.9300 . ?
C8 C9 1.3912(17) . ?
C8 C13 1.4009(18) . ?
C9 H9 0.9300 . ?
C9 C10 1.378(2) . ?
C10 H10 0.9300 . ?
C10 C11 1.378(2) . ?
C11 H11 0.9300 . ?
C11 C12 1.383(2) . ?
C12 H12 0.9300 . ?
C12 C13 1.3906(18) . ?
C14 H14 0.9300 . ?
C14 C15 1.3839(17) . ?
C15 C16 1.4529(19) . ?
C15 C18 1.4685(18) . ?
C16 C17 1.492(2) . ?
C17 H17A 0.9600 . ?
C17 H17B 0.9600 . ?
C17 H17C 0.9600 . ?
C19 H19A 0.9700 . ?
C19 H19B 0.9700 . ?
C19 C20 1.481(3) . ?
C20 H20A 0.9600 . ?
C20 H20B 0.9600 . ?
C20 H20C 0.9600 . ?

loop_
_geom_hbond_atom_site_label_D
_geom_hbond_atom_site_label_H
_geom_hbond_atom_site_label_A
_geom_hbond_distance_DH
_geom_hbond_distance_HA
_geom_hbond_distance_DA
_geom_hbond_angle_DHA
_geom_hbond_site_symmetry_A
O1 H1 N1 0.82 1.98 2.7007(15) 146.1 .
N2 H2 O2 0.86 1.93 2.5951(14) 133.7 .
C3 H3 O2 0.93 3.02 3.913(2) 161.5 2_756
C5 H5 O3 0.93 2.76 3.523(2) 139.6 1_565
C7 H7 O3 0.93 2.82 3.5947(17) 142.0 1_565
C14 H14 O1 0.93 3.34 3.9231(19) 122.5 3_666
C19 H19A O2 0.97 2.53 3.461(3) 161.0 2_646
C20 H20A O1 0.96 2.85 3.569(3) 132.5 3_666
C20 H20B O1 0.96 3.21 3.994(3) 139.8 2_646

loop_
_geom_torsion_atom_site_label_1
_geom_torsion_atom_site_label_2
_geom_torsion_atom_site_label_3
_geom_torsion_atom_site_label_4
_geom_torsion
_geom_torsion_site_symmetry_1
_geom_torsion_site_symmetry_2
_geom_torsion_site_symmetry_3
_geom_torsion_site_symmetry_4
_geom_torsion_publ_flag
O1 C1 C2 C3 -178.39(18) . . . . ?
O1 C1 C6 C5 177.71(15) . . . . ?
O1 C1 C6 C7 -3.8(2) . . . . ?
N1 C8 C9 C10 179.43(13) . . . . ?
N1 C8 C13 N2 1.44(18) . . . . ?
N1 C8 C13 C12 -179.10(12) . . . . ?
N2 C14 C15 C16 0.8(2) . . . . ?
N2 C14 C15 C18 -179.90(13) . . . . ?
C1 C2 C3 C4 0.0(3) . . . . ?
C1 C6 C7 N1 3.7(2) . . . . ?
C2 C1 C6 C5 -2.1(2) . . . . ?
C2 C1 C6 C7 176.35(15) . . . . ?
C2 C3 C4 C5 -0.8(3) . . . . ?
C3 C4 C5 C6 0.1(3) . . . . ?
C4 C5 C6 C1 1.4(2) . . . . ?
C4 C5 C6 C7 -177.16(15) . . . . ?
C5 C6 C7 N1 -177.77(14) . . . . ?
C6 C1 C2 C3 1.5(3) . . . . ?
C7 N1 C8 C9 37.46(19) . . . . ?
C7 N1 C8 C13 -145.11(13) . . . . ?
C8 N1 C7 C6 -175.23(12) . . . . ?
C8 C9 C10 C11 -0.9(2) . . . . ?
C9 C8 C13 N2 178.97(13) . . . . ?
C9 C8 C13 C12 -1.6(2) . . . . ?
C9 C10 C11 C12 -0.6(2) . . . . ?
C10 C11 C12 C13 1.1(2) . . . . ?
C11 C12 C13 N2 179.49(14) . . . . ?
C11 C12 C13 C8 0.1(2) . . . . ?
C13 N2 C14 C15 -177.43(13) . . . . ?
C13 C8 C9 C10 2.0(2) . . . . ?
C14 N2 C13 C8 174.79(13) . . . . ?
C14 N2 C13 C12 -4.7(2) . . . . ?
C14 C15 C16 O2 -7.5(2) . . . . ?
C14 C15 C16 C17 170.63(14) . . . . ?
C14 C15 C18 O3 169.07(16) . . . . ?
C14 C15 C18 O4 -9.86(18) . . . . ?
C16 C15 C18 O3 -11.6(2) . . . . ?
C16 C15 C18 O4 169.43(12) . . . . ?
C18 O4 C19 C20 178.59(16) . . . . ?
C18 C15 C16 O2 173.23(14) . . . . ?
C18 C15 C16 C17 -8.6(2) . . . . ?
C19 O4 C18 O3 -4.1(2) . . . . ?
C19 O4 C18 C15 174.86(15) . . . . ?
